data_1551335
loop_
_publ_author_name
'Tobias N. Hoheisel'
'Stephen Schrettl'
'Roman Marty'
'Tanya K. Todorova'
'Clemence Corminboeuf'
'Andrzej Sienkiewicz'
'Rosario Scopelliti'
'W. Bernd Schweizer'
'Holger Frauenrath'

_publ_section_title
;
 A multistep single-crystal-to-single-crystal bromodiacetylene
 dimerization
;
_journal_name_full 'Nature Chemistry'
_journal_page_first 327
_journal_page_last 334
_journal_paper_doi 10.1038/nchem.1575
_journal_volume 5
_journal_year 2013
_chemical_compound_source 'MAT ETH Zurich'
_chemical_formula_moiety 'C19 H21 Br O10 '
_chemical_formula_sum 'C19 H21 Br O10'
_chemical_formula_weight 489.271
_space_group_IT_number 5
_space_group_name_Hall 'C 2y'
_space_group_name_H-M_alt 'C 1 2 1'
_symmetry_cell_setting monoclinic
_symmetry_space_group_name_H-M 'C 1 2 1'
_atom_sites_solution_primary direct
_atom_sites_solution_secondary difmap
_cell_angle_alpha 90.00
_cell_angle_beta 117.232(2)
_cell_angle_gamma 90.00
_cell_formula_units_Z 4
_cell_length_a 28.5038(3)
_cell_length_b 6.6628(6)
_cell_length_c 13.4137(7)
_cell_measurement_reflns_used 8492
_cell_measurement_temperature 173
_cell_measurement_theta_max 25.028
_cell_measurement_theta_min 2.425
_cell_volume 2265.1(2)
_computing_cell_refinement 'HKL Scalepack (Otwinowski & Minor 1997)'
_computing_data_collection KappaCCD
_computing_data_reduction 'Denzo and Scalepak (Otwinowski & Minor, 1997)'
_computing_structure_refinement 'SHELXL-97 (Sheldrick, 2008)'
_computing_structure_solution 'SHELXS-97 (Sheldrick, 2008)'
_diffrn_ambient_temperature 173
_diffrn_measured_fraction_theta_full 0.980
_diffrn_measured_fraction_theta_max 0.980
_diffrn_measurement_device KappaCCD
_diffrn_measurement_method CCD
_diffrn_orient_matrix_type X=UH
_diffrn_orient_matrix_UB_11 -0.07150
_diffrn_orient_matrix_UB_12 -0.01260
_diffrn_orient_matrix_UB_13 0.13715
_diffrn_orient_matrix_UB_21 -0.04419
_diffrn_orient_matrix_UB_22 -0.06886
_diffrn_orient_matrix_UB_23 -0.01833
_diffrn_orient_matrix_UB_31 0.02571
_diffrn_orient_matrix_UB_32 -0.06840
_diffrn_orient_matrix_UB_33 0.02979
_diffrn_radiation_source 'fine-focus sealed tube'
_diffrn_radiation_type ' MoK\a'
_diffrn_radiation_wavelength_id all
_diffrn_reflns_av_R_equivalents 0.0659
_diffrn_reflns_limit_h_max 33
_diffrn_reflns_limit_h_min -32
_diffrn_reflns_limit_k_max 7
_diffrn_reflns_limit_k_min -7
_diffrn_reflns_limit_l_max 15
_diffrn_reflns_limit_l_min -15
_diffrn_reflns_number 9770
_diffrn_reflns_theta_full 25.04
_diffrn_reflns_theta_max 25.04
_diffrn_reflns_theta_min 3.76
_exptl_absorpt_coefficient_mu 1.86
_exptl_absorpt_correction_T_max 0.81344
_exptl_absorpt_correction_T_min 0.49811
_exptl_absorpt_correction_type gaussian
_exptl_crystal_colour Colourless
_exptl_crystal_density_diffrn 1.435
_exptl_crystal_density_method 'not measured'
_exptl_crystal_description prism
_exptl_crystal_F_000 1000
_exptl_crystal_size_max .3
_exptl_crystal_size_mid .2
_exptl_crystal_size_min .1
_refine_diff_density_max 0.482
_refine_diff_density_min -0.292
_refine_diff_density_rms 0.061
_refine_ls_abs_structure_details 'Flack H D (1983), Acta Cryst. A39, 876-881'
_refine_ls_abs_structure_Flack 0.02(2)
_refine_ls_extinction_method none
_refine_ls_goodness_of_fit_ref 1.367
_refine_ls_hydrogen_treatment constr
_refine_ls_matrix_type full
_refine_ls_number_parameters 310
_refine_ls_number_reflns 3923
_refine_ls_number_restraints 26
_refine_ls_restrained_S_all 1.382
_refine_ls_R_factor_all 0.1130
_refine_ls_R_factor_gt 0.0808
_refine_ls_shift/su_max 0.003
_refine_ls_shift/su_mean 0.000
_refine_ls_structure_factor_coef Fsqd
_refine_ls_weighting_details 'calc w=1/[\s^2^(Fo^2^)+ (0.1000P)^2^+0.0000P] where P=(Fo^2^+2Fc^2^)/3'
_refine_ls_weighting_scheme calc
_refine_ls_wR_factor_gt 0.2071
_refine_ls_wR_factor_ref 0.2282
_reflns_number_gt 2686
_reflns_number_total 3923
_reflns_threshold_expression >2sigma(I)
_cod_data_source_file nchem.1575-s3.cif
_cod_data_source_block sc030309
_cod_depositor_comments
;
The following automatic conversions were performed:

data item '_exptl_absorpt_correction_type' value 'Gaussian' was
changed to 'gaussian' in accordance with the built-in table derived
from the CIF Core dictionary named 'cif_core.dic' version 2.4.5 last
updated on 2014-11-21.

data item '_symmetry_cell_setting' value 'Monoclinic' was changed to
'monoclinic' in accordance with the built-in table derived from the
CIF Core dictionary named 'cif_core.dic' version 2.4.5 last updated
on 2014-11-21.

Automatic conversion script
Id: cif_fix_values 6909 2019-04-08 15:41:33Z antanas 
;
_cod_original_sg_symbol_H-M 'C 2           '
_cod_original_formula_sum 'C19 H21 Br O10 '
_cod_database_code 1551335

loop_
_symmetry_equiv_pos_as_xyz
+X,+Y,+Z
'+X+ 1/2,+Y+ 1/2,+Z'
-X,+Y,-Z
'-X+ 1/2,+Y+ 1/2,-Z'

loop_
_atom_site_label
_atom_site_type_symbol
_atom_site_fract_x
_atom_site_fract_y
_atom_site_fract_z
_atom_site_U_iso_or_equiv
_atom_site_adp_type
_atom_site_occupancy
_atom_site_symmetry_multiplicity
_atom_site_calc_flag
_atom_site_refinement_flags
_atom_site_disorder_assembly
_atom_site_disorder_group
O1 O -0.9381(5) -0.119(2) 0.0903(9) 0.109(6) Uiso 0.52(3) 1 d P A 1
O6 O -0.94509(14) -0.2471(6) -0.2531(3) 0.0717(10) Uani 1 1 d . . .
O8 O -0.9767(2) -0.6168(9) -0.1949(5) 0.1056(15) Uani 1 1 d . . .
O11 O -1.0533(3) -0.4835(14) -0.3075(7) 0.169(3) Uani 1 1 d . . .
O12 O -0.87440(17) -0.2139(8) 0.0529(3) 0.0880(12) Uani 1 1 d . A .
O17 O -0.84455(15) 0.1459(6) -0.0189(3) 0.0748(11) Uani 1 1 d . . .
O20 O -0.7580(2) 0.0668(10) 0.0585(5) 0.1147(17) Uani 1 1 d . . .
O21 O -0.83954(14) 0.0893(6) -0.2264(3) 0.0671(9) Uani 1 1 d . B .
O23 O -0.8811(3) 0.3737(8) -0.3026(5) 0.1167(18) Uani 1 1 d . B .
O25 O -0.93375(14) -0.0945(6) -0.3920(3) 0.0704(10) Uani 1 1 d D . .
C1 C -0.9212(3) -0.3213(11) -0.1390(5) 0.0799(16) Uani 1 1 d . . .
C2 C -0.9006(2) -0.1428(10) -0.0620(5) 0.0746(15) Uani 1 1 d . . .
C3 C -0.8597(2) -0.0336(8) -0.0836(4) 0.0653(13) Uani 1 1 d . B .
C4 C -0.8825(2) 0.0238(9) -0.2075(4) 0.0643(13) Uani 1 1 d . . .
C5 C -0.9069(2) -0.1582(8) -0.2809(4) 0.0630(13) Uani 1 1 d . B .
C7 C -0.9652(4) -0.4336(14) -0.1261(7) 0.113(3) Uani 1 1 d . . .
C9 C -1.0218(4) -0.6162(18) -0.2842(10) 0.144(4) Uani 1 1 d . . .
C10 C -1.0302(5) -0.800(2) -0.3573(11) 0.185(7) Uani 1 1 d . . .
C13 C -0.8931(4) -0.153(2) 0.1240(6) 0.128(4) Uani 1 1 d . . .
C14 C -0.8613(4) -0.227(2) 0.2374(6) 0.143(4) Uani 1 1 d . A .
C18 C -0.7929(3) 0.1764(11) 0.0520(5) 0.0825(17) Uani 1 1 d . . .
C19 C -0.7848(3) 0.3647(13) 0.1180(7) 0.108(2) Uani 1 1 d . . .
C22 C -0.8437(3) 0.2675(11) -0.2767(5) 0.0797(15) Uani 1 1 d . . .
C24 C -0.7961(3) 0.3056(15) -0.2918(8) 0.115(2) Uani 1 1 d . B .
C25 C -0.9351(12) -0.248(6) -0.468(4) 0.118(16) Uiso 0.425(3) 1 d PD B 1
C26 C -0.8887(8) -0.279(4) -0.4803(17) 0.082(6) Uiso 0.425(3) 1 d PD B 1
C27 C -0.8495(7) -0.294(3) -0.4849(17) 0.089(5) Uiso 0.425(3) 1 d PD B 1
C28 C -0.7995(6) -0.335(3) -0.4776(16) 0.097(5) Uiso 0.425(3) 1 d PD B 1
C29 C -0.7573(6) -0.335(3) -0.4672(15) 0.089(4) Uiso 0.425(3) 1 d PD B 1
C30 C -0.7153(6) -0.407(3) -0.4806(17) 0.118(6) Uiso 0.425(3) 1 d PD B 1
Br31 Br -0.73751(9) -0.2178(6) -0.4193(2) 0.1252(11) Uani 0.425(3) 1 d PD B 2
C251 C -0.9353(7) -0.240(3) -0.4719(15) 0.044(5) Uiso 0.425(3) 1 d PD B 2
C261 C -0.8867(7) -0.196(4) -0.4773(17) 0.075(7) Uiso 0.425(3) 1 d PD B 2
C271 C -0.8448(5) -0.172(3) -0.4735(12) 0.063(4) Uiso 0.425(3) 1 d PD B 2
C272 C -0.8333(13) -0.237(11) -0.461(5) 0.091(17) Uiso 0.150(5) 1 d PD B 3
C282 C -0.7840(8) -0.187(4) -0.447(2) 0.042(6) Uiso 0.150(5) 1 d PD B 3
Br32 Br -0.6697(3) -0.1491(15) -0.3764(7) 0.108(3) Uani 0.150(5) 1 d PD B 3
C252 C -0.9248(13) -0.216(7) -0.471(3) 0.067(16) Uiso 0.150(5) 1 d PD B 3
C262 C -0.8752(9) -0.228(5) -0.468(2) 0.022(6) Uiso 0.150(5) 1 d PD B 3
C281 C -0.8007(6) -0.084(4) -0.483(2) 0.135(8) Uiso 0.425(3) 1 d PD B 2
C292 C -0.7441(4) -0.131(4) -0.449(2) 0.027(6) Uiso 0.150(5) 1 d PD B 3
Br30 Br -0.65794(10) -0.2216(4) -0.4065(3) 0.1062(7) Uani 0.425(3) 1 d PD B 1
O1A O -0.9212(6) 0.013(3) 0.1002(12) 0.126(7) Uiso 0.48(3) 1 d P A 2
H1 H -0.8893 -0.4228 -0.1255 0.096 Uiso 1 1 calc R . .
H2 H -0.9325 -0.0428 -0.0739 0.090 Uiso 1 1 calc R . .
H3 H -0.8256 -0.1286 -0.0606 0.078 Uiso 1 1 calc R . .
H4 H -0.9113 0.1420 -0.2277 0.077 Uiso 1 1 calc R B .
H5 H -0.8768 -0.2661 -0.2711 0.076 Uiso 1 1 calc R . .
H7A H -0.9524 -0.4722 -0.0392 0.136 Uiso 1 1 calc R . .
H7B H -1.0000 -0.3410 -0.1545 0.136 Uiso 1 1 calc R . .
H10A H -0.9925 -0.8670 -0.3379 0.277 Uiso 1 1 calc R . .
H10B H -1.0496 -0.7563 -0.4445 0.277 Uiso 1 1 calc R . .
H10C H -1.0544 -0.9074 -0.3415 0.277 Uiso 1 1 calc R . .
H14A H -0.8269 -0.1330 0.2797 0.214 Uiso 1 1 calc R . .
H14B H -0.8490 -0.3793 0.2341 0.214 Uiso 1 1 calc R . .
H14C H -0.8844 -0.2241 0.2827 0.214 Uiso 1 1 calc R . .
H19A H -0.7943 0.4805 0.0674 0.162 Uiso 1 1 calc R . .
H19B H -0.7477 0.3750 0.1739 0.162 Uiso 1 1 calc R . .
H19C H -0.8071 0.3623 0.1559 0.162 Uiso 1 1 calc R . .
H24A H -0.7614 0.2590 -0.2175 0.172 Uiso 1 1 calc R . .
H24B H -0.7934 0.4638 -0.3058 0.172 Uiso 1 1 calc R . .
H24C H -0.7988 0.2216 -0.3631 0.172 Uiso 1 1 calc R . .
H25A H -0.9447 -0.3882 -0.4407 0.142 Uiso 0.425(3) 1 calc PR B 1
H25B H -0.9670 -0.2145 -0.5495 0.142 Uiso 0.425(3) 1 calc PR B 1
H25C H -0.9666 -0.2212 -0.5456 0.052 Uiso 0.425(3) 1 calc PR B 2
H25D H -0.9354 -0.3787 -0.4452 0.052 Uiso 0.425(3) 1 calc PR B 2
H25E H -0.9363 -0.3678 -0.4630 0.081 Uiso 0.150(5) 1 calc PR B 3
H25F H -0.9522 -0.1654 -0.5538 0.081 Uiso 0.150(5) 1 calc PR B 3

loop_
_atom_site_aniso_label
_atom_site_aniso_U_11
_atom_site_aniso_U_22
_atom_site_aniso_U_33
_atom_site_aniso_U_23
_atom_site_aniso_U_13
_atom_site_aniso_U_12
O6 0.073(2) 0.072(2) 0.067(2) -0.007(2) 0.0297(16) -0.0083(19)
O8 0.106(3) 0.095(3) 0.111(3) -0.013(3) 0.046(3) -0.028(3)
O11 0.150(6) 0.154(7) 0.172(7) -0.024(5) 0.047(5) 0.047(6)
O12 0.108(3) 0.096(3) 0.073(2) -0.009(2) 0.052(2) -0.010(3)
O17 0.070(2) 0.073(3) 0.073(2) -0.0115(19) 0.0262(19) -0.0005(18)
O20 0.084(3) 0.112(4) 0.116(4) -0.018(3) 0.018(3) 0.006(3)
O21 0.069(2) 0.057(2) 0.075(2) 0.0102(18) 0.0323(18) 0.0037(17)
O23 0.152(5) 0.067(3) 0.158(5) 0.038(3) 0.094(4) 0.034(3)
O25 0.081(2) 0.064(2) 0.060(2) 0.0067(17) 0.0270(17) 0.0129(18)
C1 0.091(4) 0.075(4) 0.083(4) -0.008(3) 0.048(3) -0.018(3)
C2 0.088(3) 0.076(4) 0.068(3) -0.005(3) 0.043(3) -0.012(3)
C3 0.074(3) 0.052(3) 0.065(3) -0.006(2) 0.028(2) -0.007(2)
C4 0.069(3) 0.064(3) 0.063(3) 0.003(2) 0.032(2) 0.001(2)
C5 0.068(3) 0.059(3) 0.063(3) 0.001(2) 0.031(2) 0.006(2)
C7 0.143(7) 0.101(6) 0.113(6) -0.024(5) 0.073(5) -0.055(5)
C9 0.102(6) 0.124(7) 0.149(8) -0.014(7) 0.008(6) 0.035(6)
C10 0.156(9) 0.135(10) 0.166(11) -0.058(8) -0.011(8) 0.039(8)
C13 0.120(6) 0.193(12) 0.074(4) -0.005(6) 0.048(4) 0.002(7)
C14 0.144(7) 0.212(11) 0.082(5) 0.011(7) 0.060(5) -0.019(9)
C18 0.093(4) 0.069(4) 0.080(4) -0.008(3) 0.035(3) -0.004(3)
C19 0.091(4) 0.108(6) 0.107(5) -0.040(5) 0.031(4) -0.029(4)
C22 0.104(4) 0.063(3) 0.081(4) 0.000(3) 0.050(3) -0.006(4)
C24 0.135(6) 0.096(5) 0.135(6) 0.017(5) 0.081(5) -0.015(5)
Br31 0.1071(14) 0.152(3) 0.1287(19) -0.024(2) 0.0645(12) -0.0181(17)
Br32 0.088(4) 0.115(6) 0.131(5) 0.005(4) 0.058(3) 0.015(3)
Br30 0.0877(12) 0.0914(15) 0.1368(18) 0.0032(14) 0.0490(12) 0.0014(12)

loop_
_atom_type_symbol
_atom_type_description
_atom_type_scat_dispersion_real
_atom_type_scat_dispersion_imag
_atom_type_scat_source
C C 0.0033 0.0016 'International Tables Vol C Tables 4.2.6.8 and 6.1.1.4'
H H 0.0000 0.0000 'International Tables Vol C Tables 4.2.6.8 and 6.1.1.4'
Br Br -0.2901 2.4595 'International Tables Vol C Tables 4.2.6.8 and 6.1.1.4'
O O 0.0106 0.0060 'International Tables Vol C Tables 4.2.6.8 and 6.1.1.4'

loop_
_diffrn_radiation_wavelength
0.71073

loop_
_geom_angle_atom_site_label_1
_geom_angle_atom_site_label_2
_geom_angle_atom_site_label_3
_geom_angle
_geom_angle_site_symmetry_1
_geom_angle_site_symmetry_3
C5 O6 C1 111.8(4) . .
C9 O8 C7 114.7(8) . .
C13 O12 C2 118.4(6) . .
C18 O17 C3 119.0(5) . .
C22 O21 C4 118.3(5) . .
C5 O25 C251 114.0(10) . .
C5 O25 C25 111(2) . .
C251 O25 C25 3(3) . .
C5 O25 C252 115(2) . .
C251 O25 C252 13.3(16) . .
C25 O25 C252 15(2) . .
O6 C1 C2 107.6(5) . .
O6 C1 C7 105.8(5) . .
C2 C1 C7 113.0(5) . .
O12 C2 C1 108.7(5) . .
O12 C2 C3 107.1(4) . .
C1 C2 C3 110.1(4) . .
O17 C3 C2 109.6(4) . .
O17 C3 C4 108.2(4) . .
C2 C3 C4 110.4(4) . .
O21 C4 C5 107.8(4) . .
O21 C4 C3 107.4(4) . .
C5 C4 C3 110.2(4) . .
O25 C5 O6 107.1(4) . .
O25 C5 C4 108.3(4) . .
O6 C5 C4 109.9(4) . .
O8 C7 C1 106.9(6) . .
O11 C9 O8 123.6(10) . .
O11 C9 C10 123.4(9) . .
O8 C9 C10 113.0(9) . .
O1 C13 O1A 45.8(8) . .
O1 C13 O12 120.2(8) . .
O1A C13 O12 118.4(10) . .
O1 C13 C14 121.2(9) . .
O1A C13 C14 123.8(11) . .
O12 C13 C14 112.3(9) . .
O20 C18 O17 123.8(6) . .
O20 C18 C19 124.6(7) . .
O17 C18 C19 111.5(6) . .
O23 C22 O21 122.1(6) . .
O23 C22 C24 127.8(7) . .
O21 C22 C24 110.1(6) . .
C26 C25 O25 118(2) . .
C27 C26 C25 175(3) . .
C26 C27 C28 171(2) . .
C29 C28 C27 169(2) . .
C28 C29 C30 156(2) . .
C29 C30 Br30 107.2(13) . .
O25 C251 C261 101.4(13) . .
C271 C261 C251 174(2) . .
C261 C271 C281 162(2) . .
C262 C272 C282 163(7) . .
C292 C282 C272 171(4) . .
C262 C252 O25 122(3) . .
C272 C262 C252 177(4) . .
C271 C281 Br31 117.8(15) . .
C282 C292 Br32 144(2) . .
O6 C1 H1 110.1 . .
C2 C1 H1 110.1 . .
C7 C1 H1 110.1 . .
O12 C2 H2 110.3 . .
C1 C2 H2 110.3 . .
C3 C2 H2 110.3 . .
O17 C3 H3 109.6 . .
C2 C3 H3 109.6 . .
C4 C3 H3 109.6 . .
O21 C4 H4 110.4 . .
C5 C4 H4 110.4 . .
C3 C4 H4 110.4 . .
O25 C5 H5 110.5 . .
O6 C5 H5 110.5 . .
C4 C5 H5 110.5 . .
O8 C7 H7A 110.3 . .
C1 C7 H7A 110.3 . .
O8 C7 H7B 110.3 . .
C1 C7 H7B 110.3 . .
H7A C7 H7B 108.6 . .
C9 C10 H10A 109.5 . .
C9 C10 H10B 109.5 . .
H10A C10 H10B 109.5 . .
C9 C10 H10C 109.5 . .
H10A C10 H10C 109.5 . .
H10B C10 H10C 109.5 . .
C13 C14 H14A 109.5 . .
C13 C14 H14B 109.5 . .
H14A C14 H14B 109.5 . .
C13 C14 H14C 109.5 . .
H14A C14 H14C 109.5 . .
H14B C14 H14C 109.5 . .
C18 C19 H19A 109.5 . .
C18 C19 H19B 109.5 . .
H19A C19 H19B 109.5 . .
C18 C19 H19C 109.5 . .
H19A C19 H19C 109.5 . .
H19B C19 H19C 109.5 . .
C22 C24 H24A 109.5 . .
C22 C24 H24B 109.5 . .
H24A C24 H24B 109.5 . .
C22 C24 H24C 109.5 . .
H24A C24 H24C 109.5 . .
H24B C24 H24C 109.5 . .
C26 C25 H25A 107.9 . .
O25 C25 H25A 107.9 . .
C26 C25 H25B 107.9 . .
O25 C25 H25B 107.9 . .
H25A C25 H25B 107.2 . .
O25 C251 H25C 111.5 . .
C261 C251 H25C 111.5 . .
O25 C251 H25D 111.5 . .
C261 C251 H25D 111.5 . .
H25C C251 H25D 109.3 . .
C262 C252 H25E 106.9 . .
O25 C252 H25E 106.9 . .
C262 C252 H25F 107.0 . .
O25 C252 H25F 107.0 . .
H25E C252 H25F 106.7 . .

loop_
_geom_bond_atom_site_label_1
_geom_bond_atom_site_label_2
_geom_bond_distance
_geom_bond_site_symmetry_2
O1 C13 1.171(13) .
O6 C5 1.430(6) .
O6 C1 1.448(8) .
O8 C9 1.296(10) .
O8 C7 1.474(10) .
O11 C9 1.194(12) .
O12 C13 1.350(9) .
O12 C2 1.451(7) .
O17 C18 1.353(8) .
O17 C3 1.424(7) .
O20 C18 1.205(8) .
O21 C22 1.344(8) .
O21 C4 1.427(6) .
O23 C22 1.193(8) .
O25 C5 1.394(6) .
O25 C251 1.431(12) .
O25 C25 1.432(19) .
O25 C252 1.446(19) .
C1 C2 1.507(9) .
C1 C7 1.536(9) .
C2 C3 1.508(8) .
C3 C4 1.531(7) .
C4 C5 1.516(8) .
C9 C10 1.518(16) .
C13 O1A 1.32(2) .
C13 C14 1.456(12) .
C18 C19 1.491(10) .
C22 C24 1.482(10) .
C25 C26 1.422(18) .
C26 C27 1.151(16) .
C27 C28 1.411(16) .
C28 C29 1.144(14) .
C29 C30 1.375(16) .
C30 Br30 1.923(16) .
Br31 C281 1.834(17) .
C251 C261 1.450(16) .
C261 C271 1.183(15) .
C271 C281 1.449(16) .
C272 C262 1.156(19) .
C272 C282 1.373(19) .
C282 C292 1.210(17) .
Br32 C292 1.890(10) .
C252 C262 1.40(2) .
C1 H1 1.0800 .
C2 H2 1.0800 .
C3 H3 1.0800 .
C4 H4 1.0800 .
C5 H5 1.0800 .
C7 H7A 1.0800 .
C7 H7B 1.0800 .
C10 H10A 1.0800 .
C10 H10B 1.0800 .
C10 H10C 1.0800 .
C14 H14A 1.0800 .
C14 H14B 1.0800 .
C14 H14C 1.0800 .
C19 H19A 0.9800 .
C19 H19B 0.9800 .
C19 H19C 0.9800 .
C24 H24A 1.0800 .
C24 H24B 1.0800 .
C24 H24C 1.0800 .
C25 H25A 1.0800 .
C25 H25B 1.0800 .
C251 H25C 0.9900 .
C251 H25D 0.9900 .
C252 H25E 1.0800 .
C252 H25F 1.0800 .

loop_
_geom_torsion_atom_site_label_1
_geom_torsion_atom_site_label_2
_geom_torsion_atom_site_label_3
_geom_torsion_atom_site_label_4
_geom_torsion
_geom_torsion_site_symmetry_1
_geom_torsion_site_symmetry_2
_geom_torsion_site_symmetry_3
_geom_torsion_site_symmetry_4
C5 O6 C1 C2 65.6(6) . . . .
C5 O6 C1 C7 -173.4(5) . . . .
C13 O12 C2 C1 -119.6(8) . . . .
C13 O12 C2 C3 121.5(7) . . . .
O6 C1 C2 O12 -177.5(4) . . . .
C7 C1 C2 O12 66.0(8) . . . .
O6 C1 C2 C3 -60.5(6) . . . .
C7 C1 C2 C3 -177.0(6) . . . .
C18 O17 C3 C2 124.1(6) . . . .
C18 O17 C3 C4 -115.5(5) . . . .
O12 C2 C3 O17 -68.0(6) . . . .
C1 C2 C3 O17 174.0(5) . . . .
O12 C2 C3 C4 173.0(5) . . . .
C1 C2 C3 C4 55.0(7) . . . .
C22 O21 C4 C5 113.0(5) . . . .
C22 O21 C4 C3 -128.3(5) . . . .
O17 C3 C4 O21 71.5(5) . . . .
C2 C3 C4 O21 -168.7(4) . . . .
O17 C3 C4 C5 -171.3(4) . . . .
C2 C3 C4 C5 -51.5(6) . . . .
C251 O25 C5 O6 -91.8(9) . . . .
C25 O25 C5 O6 -90.3(13) . . . .
C252 O25 C5 O6 -106.4(18) . . . .
C251 O25 C5 C4 149.7(8) . . . .
C25 O25 C5 C4 151.1(13) . . . .
C252 O25 C5 C4 135.1(18) . . . .
C1 O6 C5 O25 179.3(4) . . . .
C1 O6 C5 C4 -63.2(5) . . . .
O21 C4 C5 O25 -71.7(5) . . . .
C3 C4 C5 O25 171.4(4) . . . .
O21 C4 C5 O6 171.6(4) . . . .
C3 C4 C5 O6 54.7(5) . . . .
C9 O8 C7 C1 -109.4(10) . . . .
O6 C1 C7 O8 69.6(8) . . . .
C2 C1 C7 O8 -173.0(6) . . . .
C7 O8 C9 O11 -3.4(17) . . . .
C7 O8 C9 C10 175.5(10) . . . .
C2 O12 C13 O1 30.9(16) . . . .
C2 O12 C13 O1A -22.1(14) . . . .
C2 O12 C13 C14 -176.9(8) . . . .
C3 O17 C18 O20 5.4(10) . . . .
C3 O17 C18 C19 -176.3(5) . . . .
C4 O21 C22 O23 2.3(8) . . . .
C4 O21 C22 C24 -178.3(5) . . . .
C5 O25 C25 C26 -78(4) . . . .
C251 O25 C25 C26 8E1(3) . . . .
C252 O25 C25 C26 28(9) . . . .
O25 C25 C26 C27 0E1(4) . . . .
C25 C26 C27 C28 9E1(4) . . . .
C26 C27 C28 C29 -120(17) . . . .
C27 C28 C29 C30 -161(8) . . . .
C28 C29 C30 Br30 179(4) . . . .
C5 O25 C251 C261 -87.8(16) . . . .
C25 O25 C251 C261 -12E1(3) . . . .
C252 O25 C251 C261 8(10) . . . .
O25 C251 C261 C271 9E1(2) . . . .
C251 C261 C271 C281 -152(17) . . . .
C262 C272 C282 C292 -7E1(3) . . . .
C5 O25 C252 C262 -66(5) . . . .
C251 O25 C252 C262 -156(14) . . . .
C25 O25 C252 C262 -146(14) . . . .
C282 C272 C262 C252 -7E1(10) . . . .
O25 C252 C262 C272 3E1(10) . . . .
C261 C271 C281 Br31 172(5) . . . .
C272 C282 C292 Br32 -17E1(2) . . . .
